data_2001810
loop_
_publ_author_name
'Deng, S.'
'Zhuang, H.'
'Huang, Jinshun'
'Huang, Jingling'

_publ_section_title
;
 A new one-dimensional compound: synthesis and structure of
 InNb~3~(Se~2~)~6~
;
_journal_issue 4
_journal_name_full 'Acta Crystallographica Section C'
_journal_page_first 786
_journal_page_last 788
_journal_paper_doi 10.1107/S0108270192010904
_journal_volume 49
_journal_year 1993
_chemical_formula_sum 'In Nb3 Se12'
_chemical_formula_weight 1341.06
_symmetry_cell_setting tetragonal
_symmetry_space_group_name_Hall '-P 4 2n'
_symmetry_space_group_name_H-M 'P 4/m n c'
_atom_type_scat_source IntTabIV
_cell_angle_alpha 90.
_cell_angle_beta 90.
_cell_angle_gamma 90.
_cell_formula_units_Z 4
_cell_length_a 9.4500(10)
_cell_length_b 9.4500(10)
_cell_length_c 19.068(9)
_cell_measurement_reflns_used 20
_cell_measurement_temperature 300
_cell_measurement_theta_max 11
_cell_measurement_theta_min 9
_cell_volume 1702.8(8)
_diffrn_measurement_device 'Rigaku AFC-5R'
_diffrn_measurement_method \w/2\q
_diffrn_radiation_type MoK\a
_diffrn_radiation_wavelength 0.71069
_diffrn_reflns_av_R_equivalents 0
_diffrn_reflns_limit_h_max 9
_diffrn_reflns_limit_h_min 0
_diffrn_reflns_limit_k_max 13
_diffrn_reflns_limit_k_min 0
_diffrn_reflns_limit_l_max 26
_diffrn_reflns_limit_l_min 0
_diffrn_reflns_number 1284
_diffrn_reflns_theta_max 30
_diffrn_standards_decay_% 3.6
_diffrn_standards_interval_count 150
_diffrn_standards_number 3
_exptl_absorpt_coefficient_mu 28.57
_exptl_absorpt_correction_T_max 0.967
_exptl_absorpt_correction_T_min 0.618
_exptl_absorpt_correction_type 'empirical (North, Phillips & Mathews, 1968)'
_exptl_crystal_colour Black
_exptl_crystal_density_diffrn 5.23
_exptl_crystal_density_meas 5.20(10)
_exptl_crystal_description 'Square prismatic'
_exptl_crystal_size_max 0.14
_exptl_crystal_size_mid 0.05
_exptl_crystal_size_min 0.05
_refine_diff_density_max 1.35
_refine_diff_density_min 1.65
_refine_ls_extinction_coef 8.9E-7
_refine_ls_extinction_method 'Zachariasen (1963)'
_refine_ls_goodness_of_fit_obs 1.15
_refine_ls_number_parameters 43
_refine_ls_number_reflns 499
_refine_ls_R_factor_obs 0.045
_refine_ls_shift/esd_max 0.01
_refine_ls_structure_factor_coef F
_refine_ls_weighting_details 'w = 1/[\s^2^(F~o~)+(0.02|F~o~|)^2^ +1.0]'
_refine_ls_weighting_scheme calc
_refine_ls_wR_factor_obs 0.051
_reflns_number_observed 499
_reflns_number_total 1284
_reflns_observed_criterion I>3\s(I)
_cod_data_source_file mu1022.cif
_cod_data_source_block mu1022_structure_1_of_1
_cod_depositor_comments
;
The following automatic conversions were performed:

'_refine_ls_weighting_scheme' value '1/[\s^2^(F~o~)+(0.02|F~o~|)^2^
+1.0]' was changed to 'calc'. New tag '_refine_ls_weighting_details'
was created. The value of the new tag was set to 'w =
1/[\s^2^(F~o~)+(0.02|F~o~|)^2^ +1.0]'.

Automatic conversion script
Id: cif_fix_values 3143 2015-03-26 13:38:13Z robertas 
;
_cod_original_cell_volume 1703.0(10)
_cod_original_formula_sum 'In1 Nb3 Se12'
_cod_database_code 2001810

loop_
_atom_site_label
_atom_site_fract_x
_atom_site_fract_y
_atom_site_fract_z
In .0000 .0000 .14020(10)
Nb(1) .0000 .5000 .07960(10)
Nb(2) .0000 .5000 .2500
Se(1) .12590(10) .31510(10) .16147(7)
Se(2) .2249(2) .4836(2) .0000
Se(3) -.1075(2) .3003(2) .0000
Se(4) -.21480(10) .45290(10) .17180(8)

loop_
_geom_angle_atom_site_label_1
_geom_angle_atom_site_label_2
_geom_angle_atom_site_label_3
_geom_angle_site_symmetry_1
_geom_angle_site_symmetry_2
_geom_angle_site_symmetry_3
_geom_angle
_geom_angle_publ_flag
Nb(1) Nb(2) Nb(1) . . 3_555 180.00 yes
Se(1) Nb(1) Se(1) . . 2_555 107.15(8) yes
Se(1) Nb(1) Se(2) . . 2_555 138.74(4) yes
Se(1) Nb(1) Se(3) . . 2_555 130.24(4) yes
Se(1) Nb(1) Se(4) . . 2_555 52.23(4) yes
Se(2) Nb(1) Se(3) . . . 86.34(6) yes
Se(2) Nb(1) Se(4) . . . 116.15(5) yes
Se(3) Nb(1) Se(3) . . 2_555 109.37(7) yes
Se(3) Nb(1) Se(4) . . 2_555 141.18(4) yes
Se(1) Nb(2) Se(1) . . 2_555 102.78(4) yes
Se(1) Nb(2) Se(1) . . 4_555 163.26(3) yes
Se(1) Nb(2) Se(4) . . 2_555 53.09(3) yes
Se(1) Nb(2) Se(4) . . 4_555 85.84(4) yes
Se(4) Nb(2) Se(4) . . 3_555 128.02(4) yes
Nb(2) Nb(1) Nb(1) . 3_555 5_555 180.00 yes
Se(1) Nb(1) Se(2) . . . 86.42(4) yes
Se(1) Nb(1) Se(3) . . . 92.32(4) yes
Se(1) Nb(1) Se(4) . . . 81.12(6) yes
Se(2) Nb(1) Se(2) . . 2_555 109.05(8) yes
Se(2) Nb(1) Se(3) . . 2_555 52.62(5) yes
Se(2) Nb(1) Se(4) . . 2_555 77.21(4) yes
Se(3) Nb(1) Se(4) . . . 88.13(4) yes
Se(4) Nb(1) Se(4) . . 2_555 99.57(7) yes
Se(1) Nb2 Se(1) . . 3_555 79.70(4) yes
Se(1) Nb(2) Se(4) . . . 82.70(4) yes
Se(1) Nb(2) Se(4) . . 3_555 143.12(3) yes
Se(4) Nb(2) Se(4) . . 2_555 108.68(4) yes
Se(4) Nb(2) Se(4) . . 4_555 93.66(4) yes
Se(3) Nb(1) Se(3) . . 2_555 109.37(7) no
Se(1) In Se(1) . . . 165.57(9) no
Se(1) In Se(1) . . . 89.08(3) no
Se(1) In Se(1) . . . 89.11(3) no
Se(1) In Se(3) . . . 61.77(4) no
Se(1) In Se(3) . . . 129.76(6) no
Se(1) In Se(3) . . . 125.11(5) no
Se(1) In Se(3) . . . 65.91(4) no
Se(1) In Se(1) . . . 165.56(9) no
Se(1) In Se(3) . . . 65.90(4) no
Se(1) In Se(3) . . . 125.10(5) no
Se(1) In Se(3) . . . 61.79(4) no
Se(1) In Se(3) . . . 129.75(6) no
Se(3) In Se(3) . . . 96.89(6) no
Se(3) In Se(3) . . . 63.90(4) no
Se(3) In Se(3) . . . 63.88(4) no
Se(3) In Se(3) . . . 96.88(6) no
Nb(1) Nb(1) Nb(2) . . . 180.01(4) no
Nb(1) Nb(1) Se(1) . . . 126.43(4) no
Nb(1) Nb(1) Se(2) . . . 54.53(4) no
Nb(1) Nb(1) Se(3) . . . 54.68(4) no
Nb(1) Nb(1) Se(4) . . . 130.22(4) no
Nb(2) Nb(1) Se(1) . . . 53.57(4) no
Nb(2) Nb(1) Se(2) . . . 125.48(4) no
Nb(2) Nb(1) Se(3) . . . 125.32(4) no
Nb(2) Nb(1) Se(4) . . . 49.78(4) no
Se(2) Nb(1) Se(4) . . . 166.15(5) no
Se(3) Nb(1) Se(4) . . 2_555 141.18(4) no
Nb(1) Nb(2) Nb(1) . . 3_555 180.01(8) no
Nb(1) Nb(2) Se(1) . . . 51.39(3) no
Nb(1) Nb(2) Se(1) . . . 128.61(3) no
Nb(1) Nb(2) Se(4) . . . 54.34(3) no
Nb(1) Nb(2) Se(4) . . . 125.65(3) no
Nb(1) Nb(2) Se(1) . . . 128.61(3) no
Nb(1) Nb(2) Se(1) . . . 51.39(3) no
Nb(1) Nb(2) Se(4) . . . 125.67(3) no
Nb(1) Nb(2) Se(4) . . . 54.35(3) no
Se(1) Nb(2) Se(4) . . 3_555 143.11(3) no
Se(1) Nb(2) Se(4) . . 4_555 85.86(4) no
Se(1) Nb(2) Se(4) . . . 82.72(4) no
Se(1) Nb(2) Se(4) . . 2_555 53.08(3) no
Se(4) Nb(2) Se(4) . . . 108.69(4) no
In Se(1) Nb(1) . . . 111.81(5) no
In Se(1) Nb(2) . . . 120.77(5) no
In Se(1) Se(1) . . . 123.67(3) no
In Se(1) Se(1) . . . 109.24(6) no
In Se(1) Se(2) . . . 113.39(7) no
In Se(1) Se(3) . . . 69.49(5) no
In Se(1) Se(3) . . . 66.64(5) no
In Se(1) Se(4) . . . 90.66(3) no
In Se(1) Se(4) . . . 177.46(8) no
In Se(1) Se(4) . . . 95.11(4) no
In Se(1) Se(4) . . . 82.58(6) no
Nb(1) Se(1) Nb(2) . . . 75.03(4) no
Nb(1) Se(1) Se(1) . . . 36.43(5) no
Nb(1) Se(1) Se(1) . . . 122.97(5) no
Nb(1) Se(1) Se(2) . . . 46.67(5) no
Nb(1) Se(1) Se(3) . . . 43.84(5) no
Nb(1) Se(1) Se(3) . . . 93.20(5) no
Nb(1) Se(1) Se(4) . . . 50.61(4) no
Nb(1) Se(1) Se(4) . . . 65.94(5) no
Nb(1) Se(1) Se(4) . . . 131.53(5) no
Nb(1) Se(1) Se(4) . . . 111.88(5) no
Nb(2) Se(1) Se(1) . . . 38.61(2) no
Nb(2) Se(1) Se(1) . . . 50.15(3) no
Nb(2) Se(1) Se(2) . . . 111.29(4) no
Nb(2) Se(1) Se(3) . . . 105.96(4) no
Nb(2) Se(1) Se(3) . . . 167.68(5) no
Nb(2) Se(1) Se(4) . . . 46.82(3) no
Nb(2) Se(1) Se(4) . . . 60.24(4) no
Nb(2) Se(1) Se(4) . . . 124.81(5) no
Nb(2) Se(1) Se(4) . . . 45.36(3) no
Se(1) Se(1) Se(1) . . . 87.57(4) no
Se(1) Se(1) Se(2) . . . 77.29(4) no
Se(1) Se(1) Se(3) . . . 72.72(4) no
Se(1) Se(1) Se(3) . . . 129.53(4) no
Se(1) Se(1) Se(4) . . . 33.86(3) no
Se(1) Se(1) Se(4) . . . 55.36(4) no
Se(1) Se(1) Se(4) . . . 141.18(4) no
Se(1) Se(1) Se(4) . . . 78.97(3) no
Se(1) Se(1) Se(2) . . . 136.22(4) no
Se(1) Se(1) Se(3) . . . 152.94(5) no
Se(1) Se(1) Se(3) . . . 139.56(4) no
Se(1) Se(1) Se(4) . . . 91.91(4) no
Se(1) Se(1) Se(4) . . . 73.25(5) no
Se(2) Se(1) Se(4) . . . 15.07(5) no
Se(3) Se(1) Se(3) . . . 66.24(4) no
Se(3) Se(1) Se(4) . . . 61.39(4) no
Se(3) Se(1) Se(4) . . . 108.05(6) no
Se(3) Se(1) Se(4) . . . 126.44(5) no
Se(3) Se(1) Se(4) . . . 116.87(4) no
Se(3) Se(1) Se(4) . . . 127.42(5) no
Se(3) Se(1) Se(4) . . . 111.93(6) no
Se(3) Se(1) Se(4) . . . 60.71(4) no
Se(3) Se(1) Se(4) . . . 146.12(4) no
Se(4) Se(1) Se(4) . . . 88.67(5) no
Se(4) Se(1) Se(4) . . . 171.63(5) no
Se(4) Se(1) Se(4) . . . 63.73(4) no
Se(4) Se(1) Se(4) . . . 85.82(5) no
Se(4) Se(1) Se(4) . . . 99.31(6) no
Se(4) Se(1) Se(4) . . . 110.98(5) no
Nb(1) Se(2) Nb(1) . . . 70.96(6) no
Nb(1) Se(2) Se(1) . . . 46.92(3) no
Nb(1) Se(2) Se(1) . . . 108.20(6) no
Nb(1) Se(2) Se(2) . . . 35.48(4) no
Nb(1) Se(2) Se(2) . . . 130.29(5) no
Nb(1) Se(2) Se(2) . . . 119.66(5) no
Nb(1) Se(2) Se(3) . . . 46.95(4) no
Nb(1) Se(2) Se(3) . . . 63.93(5) no
Nb(1) Se(2) Se(3) . . . 102.57(5) no
Nb(1) Se(2) Se(4) . . . 122.48(6) no
Nb(1) Se(2) Se(4) . . . 52.80(4) no
Se(1) Se(2) Se(1) . . . 118.08(6) no
Se(1) Se(2) Se(2) . . . 76.84(3) no
Se(1) Se(2) Se(2) . . . 84.27(3) no
Se(1) Se(2) Se(2) . . . 120.31(3) no
Se(1) Se(2) Se(3) . . . 63.74(4) no
Se(1) Se(2) Se(3) . . . 105.40(5) no
Se(1) Se(2) Se(3) . . . 67.43(3) no
Se(1) Se(2) Se(4) . . . 156.28(5) no
Se(1) Se(2) Se(4) . . . 39.57(3) no
Se(2) Se(2) Se(2) . . . 142.56(5) no
Se(2) Se(2) Se(2) . . . 127.43(5) no
Se(2) Se(2) Se(3) . . . 33.05(4) no
Se(2) Se(2) Se(3) . . . 57.33(6) no
Se(2) Se(2) Se(3) . . . 105.50(6) no
Se(2) Se(2) Se(4) . . . 87.62(3) no
Se(2) Se(2) Se(2) . . . 90.02(5) no
Se(2) Se(2) Se(3) . . . 109.51(6) no
Se(2) Se(2) Se(3) . . . 160.12(8) no
Se(2) Se(2) Se(3) . . . 37.06(5) no
Se(2) Se(2) Se(4) . . . 98.10(3) no
Se(2) Se(2) Se(3) . . . 160.47(6) no
Se(2) Se(2) Se(3) . . . 70.09(6) no
Se(2) Se(2) Se(3) . . . 127.08(6) no
Se(2) Se(2) Se(4) . . . 83.36(3) no
Se(1) Nb(2) Se(1) . . . 102.78(4) no
In Se(3) In . . . 83.12(5) no
In Se(3) Nb(1) . . . 91.45(5) no
In Se(3) Nb(1) . . . 142.39(7) no
In Se(3) Se(1) . . . 48.73(3) no
In Se(3) Se(1) . . . 114.72(5) no
In Se(3) Se(1) . . . 47.45(3) no
In Se(3) Se(1) . . . 110.09(5) no
In Se(3) Se(2) . . . 96.87(4) no
In Se(3) Se(2) . . . 137.69(3) no
In Se(3) Se(2) . . . 96.25(4) no
In Se(3) Se(3) . . . 120.06(4) no
In Se(3) Se(3) . . . 58.04(4) no
In Se(3) Se(3) . . . 58.05(4) no
In Se(3) Se(4) . . . 75.99(3) no
In Se(3) Se(4) . . . 157.83(5) no
Nb(1) Se(3) Nb(1) . . . 70.64(6) no
Nb(1) Se(3) Se(1) . . . 43.85(3) no
Nb(1) Se(3) Se(1) . . . 102.59(6) no
Nb(1) Se(3) Se(1) . . . 92.34(4) no
Nb(1) Se(3) Se(1) . . . 158.34(6) no
Nb(1) Se(3) Se(2) . . . 46.71(4) no
Nb(1) Se(3) Se(2) . . . 63.46(5) no
Nb(1) Se(3) Se(2) . . . 121.36(5) no
Nb(1) Se(3) Se(3) . . . 35.32(4) no
Nb(1) Se(3) Se(3) . . . 144.57(4) no
Nb(1) Se(3) Se(3) . . . 87.57(5) no
Nb(1) Se(3) Se(4) . . . 46.98(3) no
Nb(1) Se(3) Se(4) . . . 109.62(6) no
Se(1) Se(3) Se(1) . . . 108.65(6) no
Se(1) Se(3) Se(1) . . . 71.09(3) no
Se(1) Se(3) Se(1) . . . 157.62(6) no
Se(1) Se(3) Se(2) . . . 58.16(4) no
Se(1) Se(3) Se(2) . . . 104.20(5) no
Se(1) Se(3) Se(2) . . . 125.31(3) no
Se(1) Se(3) Se(3) . . . 72.03(3) no
Se(1) Se(3) Se(3) . . . 106.39(4) no
Se(1) Se(3) Se(3) . . . 59.31(4) no
Se(1) Se(3) Se(4) . . . 55.18(3) no
Se(1) Se(3) Se(4) . . . 149.26(6) no
Se(1) Se(3) Se(1) . . . 100.46(5) no
Se(1) Se(3) Se(2) . . . 128.88(3) no
Se(1) Se(3) Se(2) . . . 97.35(5) no
Se(1) Se(3) Se(2) . . . 55.86(3) no
Se(1) Se(3) Se(3) . . . 126.48(4) no
Se(1) Se(3) Se(3) . . . 54.46(3) no
Se(1) Se(1) Se(1) . . . 80.47(4) no
Se(1) Se(1) Se(4) . . . 38.97(4) no
Se(2) Se(1) Se(3) . . . 58.09(4) no
Se(2) Se(1) Se(3) . . . 56.71(4) no
Se(2) Se(1) Se(4) . . . 97.10(4) no
Se(2) Se(1) Se(4) . . . 64.28(5) no
Se(2) Se(1) Se(4) . . . 86.19(4) no
Se(1) Se(3) Se(3) . . . 105.48(4) no
Se(1) Se(3) Se(4) . . . 49.41(3) no
Se(1) Se(3) Se(4) . . . 134.66(5) no
Se(2) Se(3) Se(2) . . . 89.62(7) no
Se(2) Se(3) Se(2) . . . 162.45(7) no
Se(2) Se(3) Se(3) . . . 32.82(4) no
Se(2) Se(3) Se(3) . . . 144.19(7) no
Se(2) Se(3) Se(3) . . . 54.19(4) no
Se(2) Se(3) Se(4) . . . 92.94(4) no
Se(2) Se(3) Se(2) . . . 72.84(6) no
Se(2) Se(3) Se(3) . . . 56.80(6) no
Se(2) Se(3) Se(3) . . . 126.20(8) no
Se(2) Se(3) Se(3) . . . 143.81(8) no
Se(2) Se(3) Se(4) . . . 61.91(4) no
Se(2) Se(3) Se(3) . . . 129.63(6) no
Se(2) Se(3) Se(3) . . . 53.37(4) no
Se(2) Se(3) Se(3) . . . 143.35(7) no
Se(2) Se(3) Se(4) . . . 78.99(4) no
Se(3) Se(3) Se(3) . . . 177.00(6) no
Se(3) Se(3) Se(3) . . . 87.02(5) no
Se(3) Se(3) Se(4) . . . 77.75(3) no
Se(3) Se(3) Se(3) . . . 89.99(5) no
Se(3) Se(3) Se(4) . . . 103.54(4) no
Se(3) Se(3) Se(4) . . . 114.35(3) no
Se(4) Se(3) Se(4) . . . 123.41(6) no
Nb(1) Se(4) Nb(2) . . . 75.88(4) no
Nb(1) Se(4) Se(1) . . . 48.26(3) no
Nb(1) Se(4) Se(1) . . . 61.83(4) no
Nb(1) Se(4) Se(1) . . . 109.57(5) no
Nb(1) Se(4) Se(1) . . . 116.05(5) no
Nb(1) Se(4) Se(2) . . . 49.99(5) no
Nb(1) Se(4) Se(3) . . . 44.89(4) no
Nb(1) Se(4) Se(4) . . . 40.22(4) no
Nb(1) Se(4) Se(4) . . . 107.55(5) no
Nb(1) Se(4) Se(4) . . . 134.54(6) no
Nb(1) Se(4) Se(4) . . . 105.58(5) no
Nb(2) Se(4) Se(1) . . . 50.48(3) no
Nb(2) Se(4) Se(1) . . . 66.67(4) no
Nb(2) Se(4) Se(1) . . . 115.70(5) no
Nb(2) Se(4) Se(1) . . . 48.79(4) no
Nb(2) Se(4) Se(2) . . . 124.38(6) no
Nb(2) Se(4) Se(3) . . . 111.38(5) no
Nb(2) Se(4) Se(4) . . . 35.67(3) no
Nb(2) Se(4) Se(4) . . . 108.72(5) no
Nb(2) Se(4) Se(4) . . . 138.27(5) no
Se(3) Se(2) Se(3) . . . 90.38(7) no
Se(3) Se(2) Se(3) . . . 72.45(6) no
Se(3) Se(2) Se(4) . . . 93.55(3) no
Se(3) Se(2) Se(3) . . . 162.83(9) no
Se(3) Se(2) Se(4) . . . 80.12(3) no
Se(3) Se(2) Se(4) . . . 100.49(3) no
Se(4) Se(2) Se(4) . . . 159.01(7) no
Nb(2) Se(4) Se(4) . . . 43.18(3) no
Se(1) Se(4) Se(1) . . . 90.78(5) no
Se(1) Se(4) Se(1) . . . 84.84(4) no
Se(1) Se(4) Se(1) . . . 98.50(4) no
Se(1) Se(4) Se(2) . . . 92.18(5) no
Se(1) Se(4) Se(3) . . . 63.43(4) no
Se(1) Se(4) Se(4) . . . 34.52(3) no
Se(1) Se(4) Se(4) . . . 147.50(4) no
Se(1) Se(4) Se(4) . . . 122.28(4) no
Se(1) Se(4) Se(4) . . . 59.53(3) no
Se(1) Se(4) Se(1) . . . 170.84(7) no
Se(1) Se(4) Se(1) . . . 67.77(5) no
Se(1) SE4 Se(2) . . . 76.14(6) no
Se(1) Se(4) Se(3) . . . 100.96(7) no
Se(1) Se(4) Se(4) . . . 56.81(4) no
Se(1) Se(4) Se(4) . . . 56.73(4) no
Se(1) Se(4) Se(4) . . . 146.30(5) no
Se(1) Se(4) Se(4) . . . 108.11(6) no
Se(1) Se(4) Se(1) . . . 120.80(5) no
Se(1) Se(4) Se(2) . . . 95.94(6) no
Se(1) Se(4) Se(3) . . . 69.89(4) no
Se(1) Se(4) Se(4) . . . 119.35(4) no
Se(1) Se(4) Se(4) . . . 127.25(4) no
Se(1) Se(4) Se(4) . . . 37.45(3) no
Se(1) Se(4) Se(4) . . . 76.55(4) no
Se(1) Se(4) Se(2) . . . 142.36(5) no
Se(1) Se(4) Se(3) . . . 159.37(5) no
Se(1) Se(4) Se(4) . . . 79.94(4) no
Se(1) Se(4) Se(4) . . . 71.06(4) no
Se(1) Se(4) Se(4) . . . 109.26(4) no
Se(1) Se(4) Se(4) . . . 56.75(3) no
Se(2) Se(4) Se(3) . . . 37.99(4) no
Se(2) Se(4) Se(4) . . . 89.39(4) no
Se(2) Se(4) Se(4) . . . 80.62(4) no
Se(2) Se(4) Se(4) . . . 94.68(5) no
Se(2) Se(4) Se(4) . . . 150.99(5) no
Se(3) Se(4) Se(4) . . . 79.44(5) no
Se(3) Se(4) Se(4) . . . 118.29(5) no
Se(3) Se(4) Se(4) . . . 89.74(4) no
Se(3) Se(4) Se(4) . . . 115.04(4) no
Se(4) Se(4) Se(4) . . . 113.26(3) no
Se(4) Se(4) Se(4) . . . 156.72(4) no
Se(4) Se(4) Se(4) . . . 71.09(3) no
Se(4) Se(4) Se(4) . . . 90.02(3) no
Se(4) Se(4) Se(4) . . . 126.37(5) no
Se(4) Se(4) Se(4) . . . 95.60(4) no

loop_
_geom_bond_atom_site_label_1
_geom_bond_atom_site_label_2
_geom_bond_site_symmetry_1
_geom_bond_site_symmetry_2
_geom_bond_distance
_geom_bond_publ_flag
Nb(1) Nb(1) 3_555 5_555 3.037(3) yes
Nb(1) Se(1) . . 2.627(2) yes
Nb(1) Se(3) . . 2.627(2) yes
Nb(2) Se(1) . . 2.7050(10) yes
Se(1) Se(4) . 2_555 2.356(2) yes
In Se(1) . . 3.2330(10) yes
Nb(1) Nb(2) . . 3.248(2) yes
Nb(1) Se(2) . . 2.617(2) yes
Nb(1) Se(4) . . 2.721(2) yes
Nb(2) Se(4) . . 2.5580(10) yes
Se(2) Se(3) . 2_555 2.325(2) yes
